data_1554434
loop_
_publ_author_name
'Chen, Yao-Zhong'
'Liu, Teng'
'Zhu, Jie'
'Zhang, Hui'
'Wu, Lei'

_publ_section_title
;
 Transition-metal-free radical cleavage of a hydrazonyl N--S bond: tosyl
 radical-initiated cascade C(sp3)--OAr cleavage, sulfonyl rearrangement
 and atropisomeric cyclopropanation
;
_journal_issue 24
_journal_name_full 'Organic Chemistry Frontiers'
_journal_page_first 3567
_journal_paper_doi 10.1039/C8QO00873F
_journal_volume 5
_journal_year 2018
_chemical_formula_moiety 'C37 H35 O3 P S'
_chemical_formula_sum 'C37 H35 O3 P S'
_chemical_formula_weight 590.68
_chemical_name_systematic
'(E)-(2-methyl-1-(2-methyl-3-tosylprop-1-en-1-yl)-2-(naphthalen-2-yl)cyclopropyl)diphenylphosphine oxide'
_space_group_crystal_system monoclinic
_space_group_IT_number 14
_space_group_name_Hall '-P 2ybc'
_space_group_name_H-M_alt 'P 1 21/c 1'
_atom_sites_solution_hydrogens geom
_audit_creation_method SHELXL-2014/7
_audit_update_record
;
2017-09-12 deposited with the CCDC.
2018-11-02 downloaded from the CCDC.
;
_cell_angle_alpha 90
_cell_angle_beta 106.7020(10)
_cell_angle_gamma 90
_cell_formula_units_Z 4
_cell_length_a 12.3705(6)
_cell_length_b 13.8788(8)
_cell_length_c 19.1238(10)
_cell_measurement_reflns_used 9961
_cell_measurement_temperature 296(2)
_cell_measurement_theta_max 27.128
_cell_measurement_theta_min 2.260
_cell_volume 3144.8(3)
_computing_cell_refinement 'Bruker SAINT'
_computing_data_collection 'Bruker APEX2'
_computing_data_reduction 'Bruker SAINT'
_computing_molecular_graphics 'Bruker SHELXTL'
_computing_publication_material 'Bruker SHELXTL'
_computing_structure_refinement 'SHELXL-2014/7 (Sheldrick, 2014)'
_computing_structure_solution 'SHELXL-2014/7 (Sheldrick, 2014)'
_diffrn_ambient_temperature 296(2)
_diffrn_measured_fraction_theta_full 0.984
_diffrn_measured_fraction_theta_max 0.982
_diffrn_measurement_device_type 'Bruker APEX-II CCD'
_diffrn_measurement_method '\f and \w scans'
_diffrn_radiation_monochromator graphite
_diffrn_radiation_source 'sealed tube'
_diffrn_radiation_type MoK\a
_diffrn_radiation_wavelength 0.71073
_diffrn_reflns_av_R_equivalents 0.0423
_diffrn_reflns_av_unetI/netI 0.0411
_diffrn_reflns_Laue_measured_fraction_full 0.984
_diffrn_reflns_Laue_measured_fraction_max 0.982
_diffrn_reflns_limit_h_max 16
_diffrn_reflns_limit_h_min -15
_diffrn_reflns_limit_k_max 18
_diffrn_reflns_limit_k_min -17
_diffrn_reflns_limit_l_max 24
_diffrn_reflns_limit_l_min -24
_diffrn_reflns_number 30918
_diffrn_reflns_point_group_measured_fraction_full 0.984
_diffrn_reflns_point_group_measured_fraction_max 0.982
_diffrn_reflns_theta_full 25.242
_diffrn_reflns_theta_max 27.509
_diffrn_reflns_theta_min 2.260
_exptl_absorpt_coefficient_mu 0.189
_exptl_absorpt_correction_T_max 0.955
_exptl_absorpt_correction_T_min 0.930
_exptl_absorpt_correction_type multi-scan
_exptl_absorpt_process_details '(SADABS; Bruker, 2003)'
_exptl_crystal_colour Colourless
_exptl_crystal_density_diffrn 1.248
_exptl_crystal_description Block
_exptl_crystal_F_000 1248
_exptl_crystal_size_max 0.350
_exptl_crystal_size_mid 0.320
_exptl_crystal_size_min 0.280
_refine_diff_density_max 0.238
_refine_diff_density_min -0.321
_refine_diff_density_rms 0.039
_refine_ls_extinction_method none
_refine_ls_goodness_of_fit_ref 1.021
_refine_ls_hydrogen_treatment constr
_refine_ls_matrix_type full
_refine_ls_number_parameters 370
_refine_ls_number_reflns 7092
_refine_ls_number_restraints 0
_refine_ls_restrained_S_all 1.021
_refine_ls_R_factor_all 0.0729
_refine_ls_R_factor_gt 0.0464
_refine_ls_shift/su_max 0.001
_refine_ls_shift/su_mean 0.000
_refine_ls_structure_factor_coef Fsqd
_refine_ls_weighting_details 'w=1/[\s^2^(Fo^2^)+(0.0536P)^2^+0.9790P] where P=(Fo^2^+2Fc^2^)/3'
_refine_ls_weighting_scheme calc
_refine_ls_wR_factor_gt 0.1122
_refine_ls_wR_factor_ref 0.1237
_reflns_Friedel_coverage 0.000
_reflns_number_gt 5114
_reflns_number_total 7092
_reflns_threshold_expression 'I > 2\s(I)'
_cod_data_source_file c8qo00873f2.cif
_cod_data_source_block NJAU_CYZ_001
_cod_original_sg_symbol_H-M 'P 21/c'
_cod_database_code 1554434
_shelx_shelxl_version_number 2014/7
_shelx_space_group_comment
; 
The symmetry employed for this shelxl refinement is uniquely defined 
by the following loop, which should always be used as a source of 
symmetry information in preference to the above space-group names. 
They are only intended as comments. 
;
_shelx_estimated_absorpt_t_min 0.937
_shelx_estimated_absorpt_t_max 0.949

loop_
_space_group_symop_operation_xyz
'x, y, z'
'-x, y+1/2, -z+1/2'
'-x, -y, -z'
'x, -y-1/2, z-1/2'

loop_
_atom_site_label
_atom_site_type_symbol
_atom_site_fract_x
_atom_site_fract_y
_atom_site_fract_z
_atom_site_U_iso_or_equiv
_atom_site_adp_type
_atom_site_occupancy
_atom_site_site_symmetry_order
_atom_site_calc_flag
_atom_site_refinement_flags_posn
_atom_site_refinement_flags_adp
C1 C 0.49775(14) 0.23544(12) 0.63762(9) 0.0362(4) Uani 1 1 d . .
C2 C 0.43792(15) 0.15364(13) 0.58594(10) 0.0444(4) Uani 1 1 d . .
C3 C 0.39265(16) 0.18552(14) 0.64672(10) 0.0480(5) Uani 1 1 d . .
H3A H 0.4023 0.1424 0.6879 0.058 Uiso 1 1 calc R U
H3B H 0.3226 0.2218 0.6339 0.058 Uiso 1 1 calc R U
C4 C 0.37468(16) 0.18200(13) 0.50935(10) 0.0460(4) Uani 1 1 d . .
C5 C 0.25966(17) 0.18030(14) 0.48559(11) 0.0540(5) Uani 1 1 d . .
H5 H 0.2198 0.1629 0.5181 0.065 Uiso 1 1 calc R U
C6 C 0.19922(18) 0.20420(15) 0.41305(12) 0.0586(6) Uani 1 1 d . .
C7 C 0.0794(2) 0.20350(18) 0.38782(16) 0.0815(8) Uani 1 1 d . .
H7 H 0.0381 0.1862 0.4195 0.098 Uiso 1 1 calc R U
C8 C 0.0246(3) 0.2279(2) 0.3177(2) 0.0983(11) Uani 1 1 d . .
H8 H -0.0539 0.2269 0.3018 0.118 Uiso 1 1 calc R U
C9 C 0.0846(3) 0.2543(2) 0.26959(18) 0.1042(11) Uani 1 1 d . .
H9 H 0.0459 0.2713 0.2219 0.125 Uiso 1 1 calc R U
C10 C 0.1988(3) 0.25571(19) 0.29114(14) 0.0859(8) Uani 1 1 d . .
H10 H 0.2376 0.2733 0.2581 0.103 Uiso 1 1 calc R U
C11 C 0.2602(2) 0.23048(16) 0.36385(12) 0.0641(6) Uani 1 1 d . .
C12 C 0.3787(2) 0.23076(17) 0.38885(12) 0.0657(6) Uani 1 1 d . .
H12 H 0.4199 0.2474 0.3569 0.079 Uiso 1 1 calc R U
C13 C 0.43409(18) 0.20705(15) 0.45925(11) 0.0557(5) Uani 1 1 d . .
H13 H 0.5126 0.2074 0.4745 0.067 Uiso 1 1 calc R U
C14 C 0.49115(19) 0.05458(14) 0.59070(12) 0.0578(5) Uani 1 1 d . .
H14A H 0.5287 0.0396 0.6408 0.087 Uiso 1 1 calc R U
H14B H 0.5449 0.0539 0.5631 0.087 Uiso 1 1 calc R U
H14C H 0.4336 0.0075 0.5712 0.087 Uiso 1 1 calc R U
C15 C 0.48761(13) 0.33642(12) 0.60980(8) 0.0338(4) Uani 1 1 d . .
H15 H 0.5071 0.3482 0.5671 0.041 Uiso 1 1 calc R U
C16 C 0.45296(13) 0.41068(12) 0.64131(8) 0.0343(4) Uani 1 1 d . .
C17 C 0.41649(17) 0.40428(14) 0.70971(10) 0.0494(5) Uani 1 1 d . .
H17A H 0.3396 0.4253 0.6995 0.074 Uiso 1 1 calc R U
H17B H 0.4640 0.4446 0.7467 0.074 Uiso 1 1 calc R U
H17C H 0.4225 0.3388 0.7265 0.074 Uiso 1 1 calc R U
C18 C 0.45443(14) 0.51096(12) 0.61116(9) 0.0378(4) Uani 1 1 d . .
H18A H 0.5237 0.5192 0.5977 0.045 Uiso 1 1 calc R U
H18B H 0.4556 0.5570 0.6495 0.045 Uiso 1 1 calc R U
C19 C 0.21786(14) 0.50511(13) 0.55924(9) 0.0390(4) Uani 1 1 d . .
C20 C 0.16822(16) 0.57048(15) 0.59449(11) 0.0516(5) Uani 1 1 d . .
H20 H 0.1971 0.6325 0.6042 0.062 Uiso 1 1 calc R U
C21 C 0.07504(17) 0.54248(17) 0.61519(11) 0.0583(5) Uani 1 1 d . .
H21 H 0.0404 0.5869 0.6382 0.070 Uiso 1 1 calc R U
C22 C 0.03236(16) 0.45160(17) 0.60291(11) 0.0542(5) Uani 1 1 d . .
C23 C 0.08287(18) 0.38742(17) 0.56745(13) 0.0644(6) Uani 1 1 d . .
H23 H 0.0543 0.3252 0.5585 0.077 Uiso 1 1 calc R U
C24 C 0.17520(17) 0.41340(15) 0.54486(12) 0.0552(5) Uani 1 1 d . .
H24 H 0.2080 0.3696 0.5203 0.066 Uiso 1 1 calc R U
C25 C -0.06873(19) 0.4235(2) 0.62743(15) 0.0867(9) Uani 1 1 d . .
H25A H -0.1020 0.3661 0.6023 0.130 Uiso 1 1 calc R U
H25B H -0.1231 0.4748 0.6165 0.130 Uiso 1 1 calc R U
H25C H -0.0454 0.4118 0.6791 0.130 Uiso 1 1 calc R U
C26 C 0.68610(10) 0.31706(8) 0.75418(6) 0.0434(4) Uani 1 1 d G .
C27 C 0.72498(11) 0.39157(9) 0.71924(6) 0.0534(5) Uani 1 1 d G .
H27 H 0.7196 0.3867 0.6699 0.064 Uiso 1 1 calc R U
C28 C 0.77192(12) 0.47342(8) 0.75811(10) 0.0752(7) Uani 1 1 d G .
H28 H 0.7979 0.5233 0.7347 0.090 Uiso 1 1 calc R U
C29 C 0.77998(13) 0.48075(10) 0.83193(9) 0.0870(9) Uani 1 1 d G .
H29 H 0.8114 0.5355 0.8579 0.104 Uiso 1 1 calc R U
C30 C 0.74109(14) 0.40623(12) 0.86687(6) 0.0844(9) Uani 1 1 d G .
H30 H 0.7465 0.4111 0.9163 0.101 Uiso 1 1 calc R U
C31 C 0.69415(12) 0.32439(10) 0.82799(6) 0.0604(6) Uani 1 1 d G .
H31 H 0.6681 0.2745 0.8514 0.072 Uiso 1 1 calc R U
C32 C 0.72764(15) 0.16177(13) 0.66465(9) 0.0435(4) Uani 1 1 d . .
C33 C 0.7907(2) 0.08097(15) 0.69398(12) 0.0629(6) Uani 1 1 d . .
H33 H 0.7814 0.0522 0.7358 0.076 Uiso 1 1 calc R U
C34 C 0.8671(2) 0.04344(19) 0.66126(16) 0.0854(8) Uani 1 1 d . .
H34 H 0.9090 -0.0109 0.6808 0.102 Uiso 1 1 calc R U
C35 C 0.8816(2) 0.0860(2) 0.59983(17) 0.0864(8) Uani 1 1 d . .
H35 H 0.9334 0.0605 0.5780 0.104 Uiso 1 1 calc R U
C36 C 0.8203(2) 0.16562(19) 0.57045(13) 0.0720(7) Uani 1 1 d . .
H36 H 0.8307 0.1943 0.5289 0.086 Uiso 1 1 calc R U
C37 C 0.74295(17) 0.20339(15) 0.60240(11) 0.0524(5) Uani 1 1 d . .
H37 H 0.7008 0.2572 0.5820 0.063 Uiso 1 1 calc R U
O1 O 0.34435(12) 0.47859(14) 0.47429(7) 0.0726(5) Uani 1 1 d . .
O2 O 0.33734(12) 0.64093(11) 0.52506(9) 0.0737(5) Uani 1 1 d . .
O3 O 0.60832(13) 0.13634(10) 0.76285(7) 0.0599(4) Uani 1 1 d . .
P1 P 0.62687(4) 0.20608(3) 0.70901(2) 0.04010(13) Uani 1 1 d . .
S1 S 0.33871(4) 0.53831(4) 0.53429(3) 0.04815(14) Uani 1 1 d . .

loop_
_atom_site_aniso_label
_atom_site_aniso_U_11
_atom_site_aniso_U_22
_atom_site_aniso_U_33
_atom_site_aniso_U_23
_atom_site_aniso_U_13
_atom_site_aniso_U_12
C1 0.0415(9) 0.0339(9) 0.0349(8) -0.0011(7) 0.0136(7) -0.0019(7)
C2 0.0482(11) 0.0394(10) 0.0467(10) -0.0061(8) 0.0152(8) -0.0086(8)
C3 0.0512(11) 0.0477(11) 0.0497(10) -0.0016(9) 0.0218(9) -0.0114(8)
C4 0.0486(11) 0.0408(10) 0.0477(10) -0.0121(8) 0.0125(9) -0.0079(8)
C5 0.0514(12) 0.0507(12) 0.0585(12) -0.0137(9) 0.0137(10) -0.0088(9)
C6 0.0531(13) 0.0463(12) 0.0655(13) -0.0220(10) -0.0002(11) -0.0004(9)
C7 0.0609(16) 0.0728(17) 0.0967(19) -0.0318(14) 0.0003(14) 0.0014(12)
C8 0.0729(19) 0.079(2) 0.108(2) -0.0357(18) -0.0284(18) 0.0178(15)
C9 0.117(3) 0.079(2) 0.079(2) -0.0173(16) -0.032(2) 0.0212(18)
C10 0.108(2) 0.0740(17) 0.0570(14) -0.0091(12) -0.0068(15) 0.0088(15)
C11 0.0758(16) 0.0553(13) 0.0508(12) -0.0148(10) 0.0018(11) 0.0016(11)
C12 0.0754(16) 0.0742(15) 0.0472(11) -0.0095(11) 0.0172(11) -0.0088(12)
C13 0.0521(12) 0.0679(14) 0.0468(11) -0.0105(10) 0.0138(9) -0.0082(10)
C14 0.0733(14) 0.0398(11) 0.0596(12) -0.0080(9) 0.0180(11) -0.0069(9)
C15 0.0321(9) 0.0398(9) 0.0304(8) 0.0018(7) 0.0102(7) -0.0008(7)
C16 0.0325(9) 0.0375(9) 0.0325(8) 0.0022(7) 0.0086(7) 0.0003(7)
C17 0.0672(13) 0.0468(11) 0.0406(9) 0.0024(8) 0.0260(9) 0.0071(9)
C18 0.0344(9) 0.0390(9) 0.0404(9) 0.0035(7) 0.0113(7) 0.0015(7)
C19 0.0330(9) 0.0462(10) 0.0370(8) 0.0067(8) 0.0087(7) 0.0030(7)
C20 0.0458(11) 0.0479(11) 0.0603(12) -0.0069(9) 0.0139(9) -0.0014(8)
C21 0.0457(12) 0.0752(15) 0.0577(12) -0.0095(11) 0.0208(10) 0.0072(10)
C22 0.0354(10) 0.0780(15) 0.0470(10) 0.0131(10) 0.0082(9) -0.0045(10)
C23 0.0545(13) 0.0558(13) 0.0807(15) 0.0008(12) 0.0158(12) -0.0153(10)
C24 0.0525(12) 0.0508(12) 0.0643(13) -0.0065(10) 0.0201(10) -0.0001(9)
C25 0.0495(14) 0.134(2) 0.0800(17) 0.0298(17) 0.0234(13) -0.0088(14)
C26 0.0380(10) 0.0464(11) 0.0420(9) -0.0028(8) 0.0056(8) 0.0076(8)
C27 0.0457(11) 0.0477(11) 0.0672(13) -0.0067(10) 0.0169(10) -0.0035(9)
C28 0.0571(14) 0.0532(14) 0.114(2) -0.0184(14) 0.0220(14) -0.0080(10)
C29 0.0685(17) 0.0734(18) 0.102(2) -0.0419(16) -0.0031(15) 0.0059(13)
C30 0.0847(18) 0.097(2) 0.0547(13) -0.0309(14) -0.0074(12) 0.0292(15)
C31 0.0652(14) 0.0666(14) 0.0434(10) -0.0040(10) 0.0062(10) 0.0205(11)
C32 0.0498(11) 0.0366(10) 0.0411(9) -0.0007(8) 0.0082(8) 0.0045(8)
C33 0.0774(15) 0.0481(12) 0.0567(12) 0.0020(10) 0.0088(11) 0.0184(11)
C34 0.0906(19) 0.0695(17) 0.0859(19) -0.0119(14) 0.0091(15) 0.0416(14)
C35 0.0764(18) 0.099(2) 0.0873(19) -0.0293(17) 0.0295(15) 0.0253(15)
C36 0.0757(16) 0.0838(18) 0.0645(14) -0.0103(13) 0.0331(13) 0.0078(13)
C37 0.0578(12) 0.0524(12) 0.0489(11) 0.0035(9) 0.0185(9) 0.0080(9)
O1 0.0524(9) 0.1316(15) 0.0377(7) 0.0008(8) 0.0193(7) 0.0056(9)
O2 0.0525(9) 0.0699(10) 0.0978(12) 0.0505(9) 0.0199(8) 0.0049(7)
O3 0.0799(10) 0.0540(8) 0.0471(7) 0.0175(6) 0.0206(7) -0.0018(7)
P1 0.0501(3) 0.0359(2) 0.0344(2) 0.00543(18) 0.0121(2) 0.00143(19)
S1 0.0379(3) 0.0650(3) 0.0435(3) 0.0200(2) 0.0148(2) 0.0048(2)

loop_
_atom_type_symbol
_atom_type_description
_atom_type_scat_dispersion_real
_atom_type_scat_dispersion_imag
_atom_type_scat_source
C C 0.0033 0.0016 'International Tables Vol C Tables 4.2.6.8 and 6.1.1.4'
O O 0.0106 0.0060 'International Tables Vol C Tables 4.2.6.8 and 6.1.1.4'
P P 0.1023 0.0942 'International Tables Vol C Tables 4.2.6.8 and 6.1.1.4'
S S 0.1246 0.1234 'International Tables Vol C Tables 4.2.6.8 and 6.1.1.4'
H H 0.0000 0.0000 'International Tables Vol C Tables 4.2.6.8 and 6.1.1.4'

loop_
_geom_angle_atom_site_label_1
_geom_angle_atom_site_label_2
_geom_angle_atom_site_label_3
_geom_angle
C15 C1 C3 118.69(15)
C15 C1 C2 119.08(14)
C3 C1 C2 58.19(11)
C15 C1 P1 116.28(11)
C3 C1 P1 113.86(12)
C2 C1 P1 117.99(12)
C3 C2 C4 118.32(16)
C3 C2 C14 118.37(16)
C4 C2 C14 113.08(15)
C3 C2 C1 60.23(11)
C4 C2 C1 116.76(15)
C14 C2 C1 120.50(16)
C2 C3 C1 61.58(11)
C2 C3 H3A 117.6
C1 C3 H3A 117.6
C2 C3 H3B 117.6
C1 C3 H3B 117.6
H3A C3 H3B 114.7
C5 C4 C13 118.44(19)
C5 C4 C2 121.44(18)
C13 C4 C2 120.06(17)
C4 C5 C6 122.0(2)
C4 C5 H5 119.0
C6 C5 H5 119.0
C11 C6 C5 118.8(2)
C11 C6 C7 118.7(2)
C5 C6 C7 122.5(2)
C8 C7 C6 120.6(3)
C8 C7 H7 119.7
C6 C7 H7 119.7
C7 C8 C9 120.6(3)
C7 C8 H8 119.7
C9 C8 H8 119.7
C10 C9 C8 120.9(3)
C10 C9 H9 119.6
C8 C9 H9 119.6
C9 C10 C11 120.7(3)
C9 C10 H10 119.6
C11 C10 H10 119.6
C12 C11 C6 118.6(2)
C12 C11 C10 122.9(3)
C6 C11 C10 118.5(2)
C13 C12 C11 121.0(2)
C13 C12 H12 119.5
C11 C12 H12 119.5
C12 C13 C4 121.2(2)
C12 C13 H13 119.4
C4 C13 H13 119.4
C2 C14 H14A 109.5
C2 C14 H14B 109.5
H14A C14 H14B 109.5
C2 C14 H14C 109.5
H14A C14 H14C 109.5
H14B C14 H14C 109.5
C16 C15 C1 124.99(15)
C16 C15 H15 117.5
C1 C15 H15 117.5
C15 C16 C17 124.50(15)
C15 C16 C18 120.17(14)
C17 C16 C18 115.25(14)
C16 C17 H17A 109.5
C16 C17 H17B 109.5
H17A C17 H17B 109.5
C16 C17 H17C 109.5
H17A C17 H17C 109.5
H17B C17 H17C 109.5
C16 C18 S1 114.75(12)
C16 C18 H18A 108.6
S1 C18 H18A 108.6
C16 C18 H18B 108.6
S1 C18 H18B 108.6
H18A C18 H18B 107.6
C24 C19 C20 120.57(17)
C24 C19 S1 119.75(14)
C20 C19 S1 119.66(15)
C19 C20 C21 118.88(19)
C19 C20 H20 120.6
C21 C20 H20 120.6
C22 C21 C20 121.78(19)
C22 C21 H21 119.1
C20 C21 H21 119.1
C21 C22 C23 118.49(19)
C21 C22 C25 120.1(2)
C23 C22 C25 121.4(2)
C22 C23 C24 121.3(2)
C22 C23 H23 119.3
C24 C23 H23 119.3
C19 C24 C23 118.94(19)
C19 C24 H24 120.5
C23 C24 H24 120.5
C22 C25 H25A 109.5
C22 C25 H25B 109.5
H25A C25 H25B 109.5
C22 C25 H25C 109.5
H25A C25 H25C 109.5
H25B C25 H25C 109.5
C27 C26 C31 120.0
C27 C26 P1 123.43(7)
C31 C26 P1 116.55(7)
C26 C27 C28 120.0
C26 C27 H27 120.0
C28 C27 H27 120.0
C27 C28 C29 120.0
C27 C28 H28 120.0
C29 C28 H28 120.0
C30 C29 C28 120.0
C30 C29 H29 120.0
C28 C29 H29 120.0
C31 C30 C29 120.0
C31 C30 H30 120.0
C29 C30 H30 120.0
C30 C31 C26 120.0
C30 C31 H31 120.0
C26 C31 H31 120.0
C37 C32 C33 118.96(19)
C37 C32 P1 123.06(14)
C33 C32 P1 117.96(15)
C34 C33 C32 120.1(2)
C34 C33 H33 120.0
C32 C33 H33 120.0
C35 C34 C33 120.1(2)
C35 C34 H34 120.0
C33 C34 H34 120.0
C36 C35 C34 120.5(2)
C36 C35 H35 119.8
C34 C35 H35 119.8
C35 C36 C37 119.9(2)
C35 C36 H36 120.0
C37 C36 H36 120.0
C36 C37 C32 120.4(2)
C36 C37 H37 119.8
C32 C37 H37 119.8
O3 P1 C32 111.76(9)
O3 P1 C26 110.27(7)
C32 P1 C26 105.90(7)
O3 P1 C1 112.94(8)
C32 P1 C1 107.38(8)
C26 P1 C1 108.27(7)
O1 S1 O2 118.50(10)
O1 S1 C19 107.87(9)
O2 S1 C19 108.24(9)
O1 S1 C18 109.05(9)
O2 S1 C18 107.02(9)
C19 S1 C18 105.43(8)

loop_
_geom_bond_atom_site_label_1
_geom_bond_atom_site_label_2
_geom_bond_distance
C1 C15 1.491(2)
C1 C3 1.527(2)
C1 C2 1.547(2)
C1 P1 1.8243(17)
C2 C3 1.495(3)
C2 C4 1.501(3)
C2 C14 1.516(3)
C3 H3A 0.9700
C3 H3B 0.9700
C4 C5 1.364(3)
C4 C13 1.408(3)
C5 C6 1.413(3)
C5 H5 0.9300
C6 C11 1.413(3)
C6 C7 1.420(3)
C7 C8 1.361(4)
C7 H7 0.9300
C8 C9 1.387(5)
C8 H8 0.9300
C9 C10 1.354(4)
C9 H9 0.9300
C10 C11 1.423(3)
C10 H10 0.9300
C11 C12 1.405(3)
C12 C13 1.364(3)
C12 H12 0.9300
C13 H13 0.9300
C14 H14A 0.9600
C14 H14B 0.9600
C14 H14C 0.9600
C15 C16 1.326(2)
C15 H15 0.9300
C16 C17 1.504(2)
C16 C18 1.509(2)
C17 H17A 0.9600
C17 H17B 0.9600
C17 H17C 0.9600
C18 S1 1.7733(17)
C18 H18A 0.9700
C18 H18B 0.9700
C19 C24 1.375(3)
C19 C20 1.376(3)
C19 S1 1.7564(17)
C20 C21 1.378(3)
C20 H20 0.9300
C21 C22 1.361(3)
C21 H21 0.9300
C22 C23 1.374(3)
C22 C25 1.507(3)
C23 C24 1.380(3)
C23 H23 0.9300
C24 H24 0.9300
C25 H25A 0.9600
C25 H25B 0.9600
C25 H25C 0.9600
C26 C27 1.3900
C26 C31 1.3900
C26 P1 1.8143(10)
C27 C28 1.3900
C27 H27 0.9300
C28 C29 1.3900
C28 H28 0.9300
C29 C30 1.3900
C29 H29 0.9300
C30 C31 1.3900
C30 H30 0.9300
C31 H31 0.9300
C32 C37 1.384(3)
C32 C33 1.389(3)
C32 P1 1.8054(19)
C33 C34 1.377(3)
C33 H33 0.9300
C34 C35 1.371(4)
C34 H34 0.9300
C35 C36 1.366(4)
C35 H35 0.9300
C36 C37 1.378(3)
C36 H36 0.9300
C37 H37 0.9300
O1 S1 1.4333(16)
O2 S1 1.4346(16)
O3 P1 1.4783(13)

loop_
_geom_hbond_atom_site_label_D
_geom_hbond_atom_site_label_H
_geom_hbond_atom_site_label_A
_geom_hbond_distance_DH
_geom_hbond_distance_HA
_geom_hbond_distance_DA
_geom_hbond_angle_DHA
_geom_hbond_site_symmetry_A
C3 H3A O3 0.97 2.54 3.018(2) 110 .
C18 H18A O1 0.97 2.42 3.350(2) 161 3_666
C18 H18B O3 0.97 2.33 3.242(2) 157 2_656
C37 H37 O2 0.93 2.42 3.195(2) 141 3_666
